data_7042858
loop_
_publ_author_name
'Wagler, J\"org'
'Gericke, Robert'

_publ_section_title
;
 Molecular structures of various alkyldichlorosilanes in the solid state
;
_journal_name_full 'Dalton Trans.'
_journal_paper_doi 10.1039/C7DT00300E
_journal_year 2017
_chemical_formula_moiety 'C H4 Cl2 Si'
_chemical_formula_sum 'C H4 Cl2 Si'
_chemical_formula_weight 115.03
_chemical_name_systematic methyldichlorosilane
_chemical_properties_physical ', Moisture-sensitive'
_space_group_crystal_system triclinic
_space_group_IT_number 2
_space_group_name_Hall '-P 1'
_space_group_name_H-M_alt 'P -1'
_symmetry_space_group_name_Hall '-P 1'
_symmetry_space_group_name_H-M 'P -1'
_atom_sites_solution_hydrogens difmap
_audit_creation_method SHELXL-2014/7
_audit_update_record
;
2017-01-23 deposited with the CCDC.
2017-05-02 downloaded from the CCDC.
;
_cell_angle_alpha 103.99(2)
_cell_angle_beta 96.08(2)
_cell_angle_gamma 116.596(18)
_cell_formula_units_Z 2
_cell_length_a 5.9079(15)
_cell_length_b 6.3658(15)
_cell_length_c 8.112(2)
_cell_measurement_reflns_used 3090
_cell_measurement_temperature 140(2)
_cell_measurement_theta_max 28.36
_cell_measurement_theta_min 2.67
_cell_volume 256.52(13)
_computing_cell_refinement 'STOE X-AREA'
_computing_data_collection 'STOE X-AREA'
_computing_data_reduction 'STOE X-RED'
_computing_structure_refinement 'SHELXL-2014/7 (Sheldrick, 2014)'
_computing_structure_solution SHELXS97
_diffrn_ambient_temperature 140(2)
_diffrn_measured_fraction_theta_full 1.000
_diffrn_measured_fraction_theta_max 1.000
_diffrn_measurement_device_type 'Stoe IPDS-2T'
_diffrn_measurement_method 'omega scans'
_diffrn_radiation_type MoK\a
_diffrn_radiation_wavelength 0.71073
_diffrn_reflns_av_R_equivalents 0.0699
_diffrn_reflns_av_unetI/netI 0.0343
_diffrn_reflns_Laue_measured_fraction_full 1.000
_diffrn_reflns_Laue_measured_fraction_max 1.000
_diffrn_reflns_limit_h_max 7
_diffrn_reflns_limit_h_min -7
_diffrn_reflns_limit_k_max 8
_diffrn_reflns_limit_k_min -8
_diffrn_reflns_limit_l_max 10
_diffrn_reflns_limit_l_min -10
_diffrn_reflns_number 6123
_diffrn_reflns_point_group_measured_fraction_full 1.000
_diffrn_reflns_point_group_measured_fraction_max 1.000
_diffrn_reflns_theta_full 25.242
_diffrn_reflns_theta_max 27.999
_diffrn_reflns_theta_min 2.670
_exptl_absorpt_coefficient_mu 1.310
_exptl_absorpt_correction_T_max 0.2026
_exptl_absorpt_correction_T_min 0.0092
_exptl_absorpt_correction_type integration
_exptl_absorpt_process_details XShape
_exptl_crystal_colour colorless
_exptl_crystal_density_diffrn 1.489
_exptl_crystal_description column
_exptl_crystal_F_000 116
_exptl_crystal_recrystallization_method 'in situ (liquid in capillary) on difractometer'
_exptl_crystal_size_max 45.000
_exptl_crystal_size_mid 1.000
_exptl_crystal_size_min 1.000
_refine_diff_density_max 0.377
_refine_diff_density_min -0.268
_refine_diff_density_rms 0.056
_refine_ls_extinction_coef 0.435(18)
_refine_ls_extinction_expression Fc^*^=kFc[1+0.001xFc^2^\l^3^/sin(2\q)]^-1/4^
_refine_ls_extinction_method 'SHELXL-2014/7 (Sheldrick 2014'
_refine_ls_goodness_of_fit_ref 1.171
_refine_ls_hydrogen_treatment refall
_refine_ls_matrix_type full
_refine_ls_number_parameters 54
_refine_ls_number_reflns 1239
_refine_ls_number_restraints 0
_refine_ls_restrained_S_all 1.171
_refine_ls_R_factor_all 0.0260
_refine_ls_R_factor_gt 0.0243
_refine_ls_shift/su_max 0.001
_refine_ls_shift/su_mean 0.000
_refine_ls_structure_factor_coef Fsqd
_refine_ls_weighting_details 'w=1/[\s^2^(Fo^2^)+(0.0216P)^2^+0.0601P] where P=(Fo^2^+2Fc^2^)/3'
_refine_ls_weighting_scheme calc
_refine_ls_wR_factor_gt 0.0628
_refine_ls_wR_factor_ref 0.0645
_reflns_Friedel_coverage 0.000
_reflns_number_gt 1171
_reflns_number_total 1239
_reflns_threshold_expression 'I > 2\s(I)'
_cod_data_source_file c7dt00300e2.cif
_cod_data_source_block cl2simeh_01
_cod_original_cell_volume 256.53(12)
_cod_database_code 7042858
_shelx_shelxl_version_number 2014/7
_shelx_space_group_comment
;
The symmetry employed for this shelxl refinement is uniquely defined
by the following loop, which should always be used as a source of
symmetry information in preference to the above space-group names.
They are only intended as comments.
;
_shelx_estimated_absorpt_t_min 0.010
_shelx_estimated_absorpt_t_max 0.354

loop_
_space_group_symop_operation_xyz
'x, y, z'
'-x, -y, -z'

loop_
_atom_site_label
_atom_site_type_symbol
_atom_site_fract_x
_atom_site_fract_y
_atom_site_fract_z
_atom_site_U_iso_or_equiv
_atom_site_adp_type
_atom_site_occupancy
_atom_site_site_symmetry_order
_atom_site_calc_flag
Cl1 Cl 0.96486(8) 0.84480(8) 0.16215(6) 0.04240(15) Uani 1 1 d
Cl2 Cl 0.46946(8) 0.67963(8) 0.34287(6) 0.04490(16) Uani 1 1 d
Si1 Si 0.78179(7) 0.62852(7) 0.30722(5) 0.02559(14) Uani 1 1 d
H1 H 0.944(4) 0.720(4) 0.464(3) 0.046(5) Uiso 1 1 d
C1 C 0.6746(4) 0.3026(3) 0.1909(2) 0.0383(3) Uani 1 1 d
H1A H 0.563(5) 0.250(5) 0.079(4) 0.069(7) Uiso 1 1 d
H1B H 0.583(5) 0.204(4) 0.259(3) 0.055(6) Uiso 1 1 d
H1C H 0.816(5) 0.287(4) 0.170(3) 0.061(7) Uiso 1 1 d

loop_
_atom_site_aniso_label
_atom_site_aniso_U_11
_atom_site_aniso_U_22
_atom_site_aniso_U_33
_atom_site_aniso_U_23
_atom_site_aniso_U_13
_atom_site_aniso_U_12
Cl1 0.0448(3) 0.0437(3) 0.0516(3) 0.02779(19) 0.02368(19) 0.02361(19)
Cl2 0.0424(3) 0.0547(3) 0.0595(3) 0.0265(2) 0.0256(2) 0.0351(2)
Si1 0.0263(2) 0.0262(2) 0.0261(2) 0.00815(15) 0.00606(15) 0.01463(16)
C1 0.0414(8) 0.0293(8) 0.0429(9) 0.0080(6) 0.0097(7) 0.0182(7)

loop_
_atom_type_symbol
_atom_type_description
_atom_type_scat_dispersion_real
_atom_type_scat_dispersion_imag
_atom_type_scat_source
C C 0.0033 0.0016 'International Tables Vol C Tables 4.2.6.8 and 6.1.1.4'
H H 0.0000 0.0000 'International Tables Vol C Tables 4.2.6.8 and 6.1.1.4'
Si Si 0.0817 0.0704 'International Tables Vol C Tables 4.2.6.8 and 6.1.1.4'
Cl Cl 0.1484 0.1585 'International Tables Vol C Tables 4.2.6.8 and 6.1.1.4'

loop_
_geom_angle_atom_site_label_1
_geom_angle_atom_site_label_2
_geom_angle_atom_site_label_3
_geom_angle
C1 Si1 Cl1 110.10(6)
C1 Si1 Cl2 111.06(6)
Cl1 Si1 Cl2 106.31(3)
C1 Si1 H1 114.5(8)
Cl1 Si1 H1 107.5(9)
Cl2 Si1 H1 107.0(9)
Si1 C1 H1A 110.5(15)
Si1 C1 H1B 108.8(13)
H1A C1 H1B 109.5(19)
Si1 C1 H1C 109.2(15)
H1A C1 H1C 106(2)
H1B C1 H1C 113.2(18)

loop_
_geom_bond_atom_site_label_1
_geom_bond_atom_site_label_2
_geom_bond_distance
Cl1 Si1 2.0421(7)
Cl2 Si1 2.0493(7)
Si1 C1 1.8293(17)
Si1 H1 1.33(2)
C1 H1A 0.94(3)
C1 H1B 0.96(2)
C1 H1C 0.91(2)
